data_2243967
loop_
_publ_author_name
'Daoui, Said'
'Muwafaq, Israa'
'\,C\?inar, Emine Berrin'
'Abudunia, Abdulmalik'
'Dege, Necmi'
'Benchat, Noureddine'
'Karrouchi, Khalid'

_publ_section_title
;
 Crystal structure and Hirshfeld surface analysis of
 6-((<i>E</i>)-2-{4-[2-(4-chlorophenyl)-2-oxoethoxy]phenyl}ethenyl)-4,5-dihydropyridazin-3(2<i>H</i>)-one
;
_journal_coeditor_code YK2160
_journal_issue 1
_journal_name_full 'Acta Crystallographica Section E'
_journal_page_first 8
_journal_page_last 11
_journal_paper_doi 10.1107/S205698902101238X
_journal_volume 78
_journal_year 2022
_chemical_formula_iupac 'C20 H17 Cl N2 O3'
_chemical_formula_moiety 'C20 H17 Cl N2 O3'
_chemical_formula_sum 'C20 H17 Cl N2 O3'
_chemical_formula_weight 368.80
_chemical_name_systematic
6-((<i>E</i>)-2-{4-[2-(4-Chlorophenyl)-2-oxoethoxy]phenyl}ethenyl)-4,5-dihydropyridazin-3(2<i>H</i>)-one
_space_group_crystal_system orthorhombic
_space_group_IT_number 61
_space_group_name_Hall '-P 2ac 2ab'
_space_group_name_H-M_alt 'P b c a'
_atom_sites_solution_hydrogens geom
_atom_sites_solution_primary direct
_atom_sites_solution_secondary difmap
_audit_creation_method SHELXL-2018/3
_cell_angle_alpha 90
_cell_angle_beta 90
_cell_angle_gamma 90
_cell_formula_units_Z 8
_cell_length_a 7.3514(4)
_cell_length_b 11.5539(7)
_cell_length_c 41.397(3)
_cell_measurement_reflns_used 13252
_cell_measurement_temperature 296(2)
_cell_measurement_theta_max 25.06
_cell_measurement_theta_min 0.98
_cell_volume 3516.2(4)
_computing_cell_refinement
;
X-AREA (Stoe & Cie, 2002)
;
_computing_data_collection
;
X-AREA (Stoe & Cie, 2002)
;
_computing_data_reduction
;
X-RED32 (Stoe & Cie, 2002)
;
_computing_molecular_graphics
;
<i>OLEX2</i> (Dolomanov <i>et al.</i>,  2009)
and Mercury (Macrae <i>et al.</i>,  2020)
;
_computing_publication_material
;
WinGX (Farrugia, 2012), <i>SHELXL2018/3</i> (Sheldrick, 2015b),
PLATON (Spek, 2020) and publCIF (Westrip, 2010)
;
_computing_structure_refinement
;
<i>SHELXL2018/3</i> (Sheldrick, 2015b)
;
_computing_structure_solution
;
<i>SHELXT2018/3</i> (Sheldrick, 2015a)
;
_diffrn_ambient_temperature 296(2)
_diffrn_detector 'image plate (34 cm diameter)'
_diffrn_detector_area_resol_mean 6.67
_diffrn_measured_fraction_theta_full 0.995
_diffrn_measured_fraction_theta_max 0.995
_diffrn_measurement_device '2-circle goniometer'
_diffrn_measurement_device_type 'STOE IPDS 2'
_diffrn_measurement_method 'rotation method'
_diffrn_radiation_monochromator 'plane graphite'
_diffrn_radiation_type 'Mo K\a'
_diffrn_radiation_wavelength 0.71073
_diffrn_reflns_av_R_equivalents 0.1129
_diffrn_reflns_av_unetI/netI 0.0648
_diffrn_reflns_limit_h_max 8
_diffrn_reflns_limit_h_min -8
_diffrn_reflns_limit_k_max 13
_diffrn_reflns_limit_k_min -13
_diffrn_reflns_limit_l_max 48
_diffrn_reflns_limit_l_min -48
_diffrn_reflns_number 19519
_diffrn_reflns_theta_full 24.527
_diffrn_reflns_theta_max 24.527
_diffrn_reflns_theta_min 1.968
_diffrn_source 'sealed X-ray tube, 12 x 0.4 mm long-fine focus'
_diffrn_source_current 45
_diffrn_source_power 2.25
_diffrn_source_voltage 50
_exptl_absorpt_coefficient_mu 0.240
_exptl_absorpt_correction_T_max 0.9938
_exptl_absorpt_correction_T_min 0.9254
_exptl_absorpt_correction_type integration
_exptl_absorpt_process_details
;
(X-RED32; Stoe & Cie, 2002)
;
_exptl_crystal_colour colorless
_exptl_crystal_density_diffrn 1.393
_exptl_crystal_description needle
_exptl_crystal_F_000 1536
_exptl_crystal_size_max 0.450
_exptl_crystal_size_mid 0.197
_exptl_crystal_size_min 0.050
_refine_diff_density_max 0.337
_refine_diff_density_min -0.222
_refine_ls_extinction_method none
_refine_ls_goodness_of_fit_ref 0.993
_refine_ls_hydrogen_treatment constr
_refine_ls_matrix_type full
_refine_ls_number_parameters 235
_refine_ls_number_reflns 2913
_refine_ls_number_restraints 0
_refine_ls_restrained_S_all 0.993
_refine_ls_R_factor_all 0.1208
_refine_ls_R_factor_gt 0.0602
_refine_ls_shift/su_max 0.000
_refine_ls_shift/su_mean 0.000
_refine_ls_structure_factor_coef Fsqd
_refine_ls_weighting_details 'w=1/[\s^2^(Fo^2^)+(0.0518P)^2^] where P=(Fo^2^+2Fc^2^)/3'
_refine_ls_weighting_scheme calc
_refine_ls_wR_factor_gt 0.1066
_refine_ls_wR_factor_ref 0.1276
_reflns_number_gt 1682
_reflns_number_total 2913
_reflns_threshold_expression 'I > 2\s(I)'
_cod_data_source_file yk2160sup1.cif
_cod_data_source_block I
_cod_database_code 2243967
_shelx_space_group_comment
;
The symmetry employed for this Thanks Ray
All the best,
Gillian refinement is uniquely defined
by the following loop, which should always be used as a source of
symmetry information in preference to the above space-group names.
They are only intended as comments.
;

loop_
_space_group_symop_operation_xyz
'x, y, z'
'-x+1/2, -y, z+1/2'
'-x, y+1/2, -z+1/2'
'x+1/2, -y+1/2, -z'
'-x, -y, -z'
'x-1/2, y, -z-1/2'
'x, -y-1/2, z-1/2'
'-x-1/2, y-1/2, z'

loop_
_atom_site_type_symbol
_atom_site_label
_atom_site_fract_x
_atom_site_fract_y
_atom_site_fract_z
_atom_site_U_iso_or_equiv
_atom_site_adp_type
_atom_site_calc_flag
_atom_site_occupancy
_atom_site_disorder_assembly
_atom_site_disorder_group
Cl Cl1 0.40565(17) 0.91913(10) 0.94188(2) 0.0775(4) Uani d 1 . .
O O2 0.3849(3) 0.58839(19) 0.76710(5) 0.0548(6) Uani d 1 . .
O O1 0.3725(4) 0.5145(2) 0.82642(5) 0.0652(7) Uani d 1 . .
O O3 0.4691(5) 0.8576(2) 0.48754(6) 0.0901(11) Uani d 1 . .
N N1 0.4362(5) 0.9053(3) 0.57229(6) 0.0583(9) Uani d 1 . .
N N2 0.4339(5) 0.9186(3) 0.53853(6) 0.0627(9) Uani d 1 . .
H H2 0.420683 0.987853 0.531280 0.075 Uiso calc 1 . .
C C9 0.3861(5) 0.6229(3) 0.73520(7) 0.0446(8) Uani d 1 . .
C C12 0.3776(5) 0.6716(3) 0.66888(7) 0.0450(8) Uani d 1 . .
C C7 0.3875(5) 0.6191(3) 0.82384(7) 0.0459(8) Uani d 1 . .
C C14 0.4262(5) 0.7332(3) 0.72432(7) 0.0460(9) Uani d 1 . .
H H14 0.455198 0.791510 0.738937 0.055 Uiso calc 1 . .
C C15 0.3713(5) 0.6918(3) 0.63384(7) 0.0485(9) Uani d 1 . .
H H15 0.336983 0.628939 0.621208 0.058 Uiso calc 1 . .
C C8 0.4077(5) 0.6746(3) 0.79090(7) 0.0463(8) Uani d 1 . .
H H8A 0.316866 0.734746 0.788149 0.056 Uiso calc 1 . .
H H8B 0.527120 0.709594 0.788902 0.056 Uiso calc 1 . .
C C10 0.3420(5) 0.5366(3) 0.71335(8) 0.0493(9) Uani d 1 . .
H H10 0.315275 0.462357 0.720621 0.059 Uiso calc 1 . .
C C6 0.3939(5) 0.6959(3) 0.85261(7) 0.0442(8) Uani d 1 . .
C C13 0.4229(4) 0.7563(3) 0.69135(8) 0.0480(9) Uani d 1 . .
H H13 0.451610 0.830326 0.684145 0.058 Uiso calc 1 . .
C C11 0.3378(5) 0.5613(3) 0.68064(8) 0.0495(9) Uani d 1 . .
H H11 0.307759 0.502891 0.666138 0.059 Uiso calc 1 . .
C C17 0.4022(5) 0.8025(3) 0.58300(7) 0.0480(9) Uani d 1 . .
C C16 0.4088(5) 0.7891(3) 0.61803(8) 0.0513(9) Uani d 1 . .
H H16 0.441662 0.853378 0.630205 0.062 Uiso calc 1 . .
C C5 0.3951(5) 0.6460(3) 0.88335(7) 0.0505(9) Uani d 1 . .
H H5 0.395053 0.565786 0.885305 0.061 Uiso calc 1 . .
C C1 0.3956(5) 0.8158(3) 0.85007(8) 0.0507(9) Uani d 1 . .
H H1 0.393722 0.850303 0.829780 0.061 Uiso calc 1 . .
C C4 0.3965(5) 0.7130(3) 0.91071(8) 0.0546(10) Uani d 1 . .
H H4 0.394802 0.678837 0.931046 0.066 Uiso calc 1 . .
C C3 0.4005(5) 0.8324(3) 0.90763(8) 0.0542(9) Uani d 1 . .
C C2 0.4002(5) 0.8843(3) 0.87751(8) 0.0560(10) Uani d 1 . .
H H2A 0.403021 0.964539 0.875701 0.067 Uiso calc 1 . .
C C18 0.3570(6) 0.7050(3) 0.56077(8) 0.0638(11) Uani d 1 . .
H H18A 0.388487 0.632317 0.571073 0.077 Uiso calc 1 . .
H H18B 0.227071 0.704664 0.556707 0.077 Uiso calc 1 . .
C C20 0.4501(6) 0.8347(4) 0.51664(9) 0.0667(12) Uani d 1 . .
C C19 0.4555(7) 0.7143(3) 0.52951(9) 0.0770(14) Uani d 1 . .
H H19A 0.400668 0.662153 0.513941 0.092 Uiso calc 1 . .
H H19B 0.581099 0.690928 0.532538 0.092 Uiso calc 1 . .

loop_
_atom_site_aniso_label
_atom_site_aniso_U_11
_atom_site_aniso_U_22
_atom_site_aniso_U_33
_atom_site_aniso_U_12
_atom_site_aniso_U_13
_atom_site_aniso_U_23
Cl1 0.1050(9) 0.0789(7) 0.0487(5) -0.0053(7) -0.0003(6) -0.0147(5)
O2 0.0842(18) 0.0491(13) 0.0311(12) -0.0041(14) -0.0035(13) 0.0037(11)
O1 0.102(2) 0.0493(16) 0.0440(14) -0.0081(15) 0.0098(15) 0.0043(12)
O3 0.168(3) 0.0733(19) 0.0293(15) -0.019(2) 0.0040(16) 0.0027(13)
N1 0.089(3) 0.058(2) 0.0279(14) -0.0069(18) 0.0018(15) 0.0022(14)
N2 0.101(3) 0.0548(18) 0.0319(15) -0.0002(18) -0.0013(16) 0.0067(15)
C9 0.051(2) 0.052(2) 0.0315(17) -0.0038(18) 0.0023(17) 0.0030(16)
C12 0.050(2) 0.051(2) 0.0340(17) -0.0002(18) 0.0026(16) -0.0011(16)
C7 0.051(2) 0.050(2) 0.0368(18) -0.0005(18) 0.0030(18) 0.0056(15)
C14 0.054(2) 0.048(2) 0.0361(18) -0.0049(18) -0.0008(16) 0.0006(16)
C15 0.057(2) 0.056(2) 0.0321(17) -0.0005(19) 0.0012(18) -0.0004(16)
C8 0.056(2) 0.048(2) 0.0347(17) -0.0009(19) 0.0018(17) 0.0015(16)
C10 0.066(3) 0.0399(19) 0.0417(19) -0.0040(17) 0.0017(17) 0.0058(16)
C6 0.049(2) 0.049(2) 0.0346(17) 0.0001(18) 0.0049(17) 0.0051(15)
C13 0.054(2) 0.048(2) 0.0414(19) -0.0020(19) 0.0011(17) 0.0063(16)
C11 0.064(2) 0.049(2) 0.0351(18) -0.0017(18) 0.0034(16) -0.0031(17)
C17 0.057(2) 0.053(2) 0.0349(17) 0.0009(19) -0.0002(18) -0.0021(16)
C16 0.060(2) 0.059(2) 0.0347(18) -0.004(2) 0.0018(19) -0.0018(16)
C5 0.063(2) 0.047(2) 0.0409(19) -0.0010(19) -0.0006(19) 0.0083(16)
C1 0.070(3) 0.047(2) 0.0348(18) 0.005(2) 0.0027(19) 0.0076(16)
C4 0.069(3) 0.058(2) 0.0367(19) -0.003(2) -0.0005(19) 0.0076(16)
C3 0.060(2) 0.063(2) 0.0389(19) 0.002(2) 0.0005(19) -0.0031(18)
C2 0.071(3) 0.047(2) 0.050(2) 0.001(2) 0.002(2) 0.0007(18)
C18 0.097(3) 0.057(2) 0.037(2) -0.008(2) 0.004(2) -0.0009(18)
C20 0.102(4) 0.065(3) 0.034(2) -0.011(2) 0.002(2) 0.001(2)
C19 0.126(4) 0.062(3) 0.043(2) -0.006(3) 0.011(2) -0.001(2)

loop_
_atom_type_symbol
_atom_type_description
_atom_type_scat_dispersion_real
_atom_type_scat_dispersion_imag
_atom_type_scat_source
C C 0.0033 0.0016 'International Tables Vol C Tables 4.2.6.8 and 6.1.1.4'
H H 0.0000 0.0000 'International Tables Vol C Tables 4.2.6.8 and 6.1.1.4'
Cl Cl 0.1484 0.1585 'International Tables Vol C Tables 4.2.6.8 and 6.1.1.4'
N N 0.0061 0.0033 'International Tables Vol C Tables 4.2.6.8 and 6.1.1.4'
O O 0.0106 0.0060 'International Tables Vol C Tables 4.2.6.8 and 6.1.1.4'

loop_
_geom_angle_atom_site_label_1
_geom_angle_atom_site_label_2
_geom_angle_atom_site_label_3
_geom_angle_site_symmetry_1
_geom_angle_site_symmetry_3
_geom_angle
_geom_angle_publ_flag
C9 O2 C8 . . 117.6(2) ?
C17 N1 N2 . . 116.0(3) ?
C20 N2 N1 . . 126.5(3) ?
C20 N2 H2 . . 116.7 ?
N1 N2 H2 . . 116.7 ?
O2 C9 C14 . . 125.4(3) ?
O2 C9 C10 . . 114.6(3) ?
C14 C9 C10 . . 120.0(3) ?
C13 C12 C11 . . 117.4(3) ?
C13 C12 C15 . . 123.8(3) ?
C11 C12 C15 . . 118.9(3) ?
O1 C7 C6 . . 121.7(3) ?
O1 C7 C8 . . 120.5(3) ?
C6 C7 C8 . . 117.8(3) ?
C9 C14 C13 . . 119.5(3) ?
C9 C14 H14 . . 120.3 ?
C13 C14 H14 . . 120.3 ?
C16 C15 C12 . . 127.9(3) ?
C16 C15 H15 . . 116.1 ?
C12 C15 H15 . . 116.1 ?
O2 C8 C7 . . 108.5(3) ?
O2 C8 H8A . . 110.0 ?
C7 C8 H8A . . 110.0 ?
O2 C8 H8B . . 110.0 ?
C7 C8 H8B . . 110.0 ?
H8A C8 H8B . . 108.4 ?
C11 C10 C9 . . 119.7(3) ?
C11 C10 H10 . . 120.1 ?
C9 C10 H10 . . 120.1 ?
C1 C6 C5 . . 118.7(3) ?
C1 C6 C7 . . 122.4(3) ?
C5 C6 C7 . . 118.9(3) ?
C12 C13 C14 . . 121.7(3) ?
C12 C13 H13 . . 119.1 ?
C14 C13 H13 . . 119.1 ?
C10 C11 C12 . . 121.7(3) ?
C10 C11 H11 . . 119.2 ?
C12 C11 H11 . . 119.2 ?
N1 C17 C16 . . 115.6(3) ?
N1 C17 C18 . . 121.7(3) ?
C16 C17 C18 . . 122.7(3) ?
C15 C16 C17 . . 124.9(3) ?
C15 C16 H16 . . 117.5 ?
C17 C16 H16 . . 117.5 ?
C4 C5 C6 . . 121.2(3) ?
C4 C5 H5 . . 119.4 ?
C6 C5 H5 . . 119.4 ?
C2 C1 C6 . . 120.5(3) ?
C2 C1 H1 . . 119.7 ?
C6 C1 H1 . . 119.7 ?
C5 C4 C3 . . 119.1(3) ?
C5 C4 H4 . . 120.5 ?
C3 C4 H4 . . 120.5 ?
C2 C3 C4 . . 121.0(3) ?
C2 C3 Cl1 . . 119.1(3) ?
C4 C3 Cl1 . . 120.0(3) ?
C3 C2 C1 . . 119.4(3) ?
C3 C2 H2A . . 120.3 ?
C1 C2 H2A . . 120.3 ?
C19 C18 C17 . . 112.0(3) ?
C19 C18 H18A . . 109.2 ?
C17 C18 H18A . . 109.2 ?
C19 C18 H18B . . 109.2 ?
C17 C18 H18B . . 109.2 ?
H18A C18 H18B . . 107.9 ?
O3 C20 N2 . . 121.0(4) ?
O3 C20 C19 . . 122.9(4) ?
N2 C20 C19 . . 116.0(3) ?
C18 C19 C20 . . 111.4(3) ?
C18 C19 H19A . . 109.3 ?
C20 C19 H19A . . 109.3 ?
C18 C19 H19B . . 109.3 ?
C20 C19 H19B . . 109.3 ?
H19A C19 H19B . . 108.0 ?

loop_
_geom_bond_atom_site_label_1
_geom_bond_atom_site_label_2
_geom_bond_site_symmetry_2
_geom_bond_distance
_geom_bond_publ_flag
C20 O3 . 1.241(4) y
N2 C20 . 1.333(5) y
N1 N2 . 1.406(4) y
N1 C17 . 1.292(4) y
C16 C17 . 1.459(4) y
C15 C16 . 1.329(5) y
C12 C15 . 1.470(4) y
C7 O1 . 1.219(4) y
Cl1 C3 . 1.737(3) ?
O2 C9 . 1.379(4) ?
O2 C8 . 1.411(4) ?
N2 H2 . 0.8600 ?
C9 C14 . 1.384(4) ?
C9 C10 . 1.385(4) ?
C12 C13 . 1.391(4) ?
C12 C11 . 1.395(5) ?
C7 C6 . 1.486(4) ?
C7 C8 . 1.514(4) ?
C14 C13 . 1.391(4) ?
C14 H14 . 0.9300 ?
C15 H15 . 0.9300 ?
C8 H8A . 0.9700 ?
C8 H8B . 0.9700 ?
C10 C11 . 1.384(5) ?
C10 H10 . 0.9300 ?
C6 C1 . 1.389(5) ?
C6 C5 . 1.397(4) ?
C13 H13 . 0.9300 ?
C11 H11 . 0.9300 ?
C17 C18 . 1.492(5) ?
C16 H16 . 0.9300 ?
C5 C4 . 1.373(5) ?
C5 H5 . 0.9300 ?
C1 C2 . 1.385(5) ?
C1 H1 . 0.9300 ?
C4 C3 . 1.386(5) ?
C4 H4 . 0.9300 ?
C3 C2 . 1.383(5) ?
C2 H2A . 0.9300 ?
C18 C19 . 1.487(5) ?
C18 H18A . 0.9700 ?
C18 H18B . 0.9700 ?
C20 C19 . 1.490(5) ?
C19 H19A . 0.9700 ?
C19 H19B . 0.9700 ?

loop_
_geom_hbond_atom_site_label_D
_geom_hbond_atom_site_label_H
_geom_hbond_atom_site_label_A
_geom_hbond_site_symmetry_A
_geom_hbond_distance_DH
_geom_hbond_distance_HA
_geom_hbond_distance_DA
_geom_hbond_angle_DHA
_geom_hbond_publ_flag
N2 H2 O3 5_676 0.86 2.11 2.891(4) 150.8 yes
C4 H4 O3 7_576 0.93 2.44 3.327(4) 159.8 yes
C13 H13 O1 3_656 0.93 2.53 3.421(4) 161.0 yes
C18 H18A Cl1 3_646 0.97 2.94 3.737(3) 140.2 yes
C8 H8B Cg3 6_557 0.97 2.73 3.514(3) 138.0 yes

loop_
_geom_torsion_atom_site_label_1
_geom_torsion_atom_site_label_2
_geom_torsion_atom_site_label_3
_geom_torsion_atom_site_label_4
_geom_torsion_site_symmetry_1
_geom_torsion_site_symmetry_2
_geom_torsion_site_symmetry_3
_geom_torsion_site_symmetry_4
_geom_torsion
_geom_torsion_publ_flag
C17 N1 N2 C20 . . . . -19.7(6) ?
C8 O2 C9 C14 . . . . 7.0(5) ?
C8 O2 C9 C10 . . . . -172.8(3) ?
O2 C9 C14 C13 . . . . 179.9(3) ?
C10 C9 C14 C13 . . . . -0.4(5) ?
C13 C12 C15 C16 . . . . 1.2(6) ?
C11 C12 C15 C16 . . . . -178.2(4) ?
C9 O2 C8 C7 . . . . 175.7(3) ?
O1 C7 C8 O2 . . . . 6.4(5) ?
C6 C7 C8 O2 . . . . -175.9(3) ?
O2 C9 C10 C11 . . . . 179.6(3) ?
C14 C9 C10 C11 . . . . -0.1(5) ?
O1 C7 C6 C1 . . . . -174.5(4) ?
C8 C7 C6 C1 . . . . 7.8(5) ?
O1 C7 C6 C5 . . . . 4.4(6) ?
C8 C7 C6 C5 . . . . -173.3(3) ?
C11 C12 C13 C14 . . . . -0.9(5) ?
C15 C12 C13 C14 . . . . 179.7(3) ?
C9 C14 C13 C12 . . . . 0.9(5) ?
C9 C10 C11 C12 . . . . 0.2(6) ?
C13 C12 C11 C10 . . . . 0.3(5) ?
C15 C12 C11 C10 . . . . 179.8(3) ?
N2 N1 C17 C16 . . . . 178.7(3) ?
N2 N1 C17 C18 . . . . -2.0(5) ?
C12 C15 C16 C17 . . . . 179.1(4) ?
N1 C17 C16 C15 . . . . 177.3(4) ?
C18 C17 C16 C15 . . . . -1.9(6) ?
C1 C6 C5 C4 . . . . 0.5(6) ?
C7 C6 C5 C4 . . . . -178.4(3) ?
C5 C6 C1 C2 . . . . 0.6(6) ?
C7 C6 C1 C2 . . . . 179.5(3) ?
C6 C5 C4 C3 . . . . -1.3(6) ?
C5 C4 C3 C2 . . . . 1.0(6) ?
C5 C4 C3 Cl1 . . . . -179.1(3) ?
C4 C3 C2 C1 . . . . 0.1(6) ?
Cl1 C3 C2 C1 . . . . -179.8(3) ?
C6 C1 C2 C3 . . . . -0.9(6) ?
N1 C17 C18 C19 . . . . 33.8(6) ?
C16 C17 C18 C19 . . . . -147.0(4) ?
N1 N2 C20 O3 . . . . -170.9(4) ?
N1 N2 C20 C19 . . . . 5.5(6) ?
C17 C18 C19 C20 . . . . -44.6(5) ?
O3 C20 C19 C18 . . . . -156.4(4) ?
N2 C20 C19 C18 . . . . 27.3(6) ?

_cod_database_fobs_code 2243967
